data_4127218
loop_
_publ_author_name
'Matinkhoo, Kaveh'
'Pryyma, Alla'
'Todorovic, Mihajlo'
'Patrick, Brian O.'
'Perrin, David M.'

_publ_section_title
;
 Synthesis of the Death-Cap Mushroom Toxin \a-Amanitin
;
_journal_name_full 'Journal of the American Chemical Society'
_journal_paper_doi 10.1021/jacs.7b12698
_journal_year 2018
_chemical_formula_moiety 'Cl, C6 H12 N O3'
_chemical_formula_sum 'C6 H12 Cl N O3'
_chemical_formula_weight 181.62
_space_group_crystal_system monoclinic
_space_group_IT_number 4
_space_group_name_Hall 'P 2yb'
_space_group_name_H-M_alt 'P 1 21 1'
_symmetry_space_group_name_Hall 'P 2yb'
_symmetry_space_group_name_H-M 'P 1 21 1'
_atom_sites_solution_hydrogens geom
_audit_creation_date 2015-11-20
_audit_creation_method
;
Olex2 1.2
(compiled 2015.09.30 svn.r3233 for OlexSys, GUI svn.r5103)
;
_cell_angle_alpha 90
_cell_angle_beta 111.60(3)
_cell_angle_gamma 90
_cell_formula_units_Z 2
_cell_length_a 7.9511(16)
_cell_length_b 6.7919(14)
_cell_length_c 8.8449(18)
_cell_measurement_temperature 293(2)
_cell_volume 444.11(18)
_computing_molecular_graphics 'Olex2 (Dolomanov et al., 2009)'
_computing_publication_material 'Olex2 (Dolomanov et al., 2009)'
_computing_structure_refinement 'ShelXL (Sheldrick, 2015)'
_computing_structure_solution 'ShelXT (Sheldrick, 2015)'
_diffrn_ambient_temperature 293(2)
_diffrn_measured_fraction_theta_full 1.000
_diffrn_measured_fraction_theta_max 1.000
_diffrn_radiation_type MoK\a
_diffrn_radiation_wavelength 0.71073
_diffrn_reflns_av_unetI/netI 0.0210
_diffrn_reflns_Laue_measured_fraction_full 1.000
_diffrn_reflns_Laue_measured_fraction_max 1.000
_diffrn_reflns_number 2129
_diffrn_reflns_point_group_measured_fraction_full 1.000
_diffrn_reflns_point_group_measured_fraction_max 1.000
_diffrn_reflns_theta_full 25.242
_diffrn_reflns_theta_max 27.851
_diffrn_reflns_theta_min 2.477
_exptl_absorpt_coefficient_mu 0.393
_exptl_crystal_density_diffrn 1.358
_exptl_crystal_F_000 192
_refine_diff_density_max 0.450
_refine_diff_density_min -0.555
_refine_diff_density_rms 0.035
_refine_ls_abs_structure_details
;
 Flack x determined using 972 quotients [(I+)-(I-)]/[(I+)+(I-)]
 (Parsons, Flack and Wagner, Acta Cryst. B69 (2013) 249-259).
;
_refine_ls_abs_structure_Flack 0.0006(9)
_refine_ls_extinction_method none
_refine_ls_goodness_of_fit_ref 0.507
_refine_ls_hydrogen_treatment constr
_refine_ls_matrix_type full
_refine_ls_number_parameters 103
_refine_ls_number_reflns 2129
_refine_ls_number_restraints 1
_refine_ls_restrained_S_all 0.507
_refine_ls_R_factor_all 0.0157
_refine_ls_R_factor_gt 0.0157
_refine_ls_shift/su_max 0.061
_refine_ls_shift/su_mean 0.003
_refine_ls_structure_factor_coef Fsqd
_refine_ls_weighting_details 'w=1/[\s^2^(Fo^2^)+(0.1000P)^2^] where P=(Fo^2^+2Fc^2^)/3'
_refine_ls_weighting_scheme calc
_refine_ls_wR_factor_gt 0.0516
_refine_ls_wR_factor_ref 0.0517
_reflns_Friedel_coverage 0.845
_reflns_Friedel_fraction_full 1.000
_reflns_Friedel_fraction_max 1.000
_reflns_number_gt 2115
_reflns_number_total 2129
_reflns_threshold_expression 'I > 2\s(I)'
_cod_data_source_file ja7b12698_si_001.cif
_cod_data_source_block dp041
_cod_database_code 4127218
_shelx_space_group_comment
;
The symmetry employed for this shelxl refinement is uniquely defined
by the following loop, which should always be used as a source of
symmetry information in preference to the above space-group names.
They are only intended as comments.
;
_olex2_refinement_description
;
1. Fixed Uiso
 At 1.2 times of:
  All C(H) groups, All C(H,H) groups, All N(H,H,H) groups
 At 1.5 times of:
  All C(H,H,H) groups, All O(H) groups
2.a Ternary CH refined with riding coordinates:
 C007(H007), C009(H009), C00A(H00F)
2.b Secondary CH2 refined with riding coordinates:
 C008(H00D,H00E)
2.c Idealised Me refined as rotating group:
 N005(H00A,H00B,H00C), C00B(H00G,H00H,H00I)
2.d Idealised tetrahedral OH refined as rotating group:
 O004(H004)
;
_shelx_shelxl_version_number 2014/7
_olex2_submission_special_instructions 'No special instructions were received'

loop_
_space_group_symop_operation_xyz
'x, y, z'
'-x, y+1/2, -z'

loop_
_atom_site_label
_atom_site_type_symbol
_atom_site_fract_x
_atom_site_fract_y
_atom_site_fract_z
_atom_site_U_iso_or_equiv
_atom_site_adp_type
_atom_site_occupancy
_atom_site_site_symmetry_order
_atom_site_calc_flag
_atom_site_refinement_flags_posn
Cl01 Cl 0.19131(2) 0.67224(2) 0.71010(2) 0.02280(9) Uani 1 1 d .
O002 O 0.68677(10) 0.52030(12) 0.88023(9) 0.02251(16) Uani 1 1 d .
O003 O 0.67924(12) 0.77655(13) 0.71804(11) 0.0281(2) Uani 1 1 d .
O004 O 0.37479(10) 0.28270(12) 0.69696(9) 0.02508(18) Uani 1 1 d .
H004 H 0.3247 0.1843 0.6468 0.038 Uiso 1 1 calc GR
N005 N 0.79964(11) 0.50396(13) 0.52918(9) 0.01872(17) Uani 1 1 d .
H00A H 0.8067 0.4061 0.4649 0.022 Uiso 1 1 calc GR
H00B H 0.9102 0.5357 0.5972 0.022 Uiso 1 1 calc GR
H00C H 0.7484 0.6082 0.4688 0.022 Uiso 1 1 calc GR
C006 C 0.68466(13) 0.60076(15) 0.74154(15) 0.0202(2) Uani 1 1 d .
C007 C 0.69174(14) 0.30354(15) 0.87221(12) 0.0208(2) Uani 1 1 d .
H007 H 0.7804 0.2526 0.9740 0.025 Uiso 1 1 calc R
C008 C 0.50637(15) 0.22572(16) 0.85058(13) 0.0251(2) Uani 1 1 d .
H00D H 0.5108 0.0832 0.8582 0.030 Uiso 1 1 calc R
H00E H 0.4709 0.2758 0.9371 0.030 Uiso 1 1 calc R
C009 C 0.75530(13) 0.25651(15) 0.73101(12) 0.01913(19) Uani 1 1 d .
H009 H 0.6925 0.1394 0.6724 0.023 Uiso 1 1 calc R
C00A C 0.68897(12) 0.44055(15) 0.62366(11) 0.01643(17) Uani 1 1 d .
H00F H 0.5651 0.4167 0.5478 0.020 Uiso 1 1 calc R
C00B C 0.96040(15) 0.22437(18) 0.79260(16) 0.0306(3) Uani 1 1 d .
H00G H 1.0211 0.3414 0.8463 0.046 Uiso 1 1 calc GR
H00H H 0.9958 0.1953 0.7023 0.046 Uiso 1 1 calc GR
H00I H 0.9927 0.1162 0.8678 0.046 Uiso 1 1 calc GR

loop_
_atom_site_aniso_label
_atom_site_aniso_U_11
_atom_site_aniso_U_22
_atom_site_aniso_U_33
_atom_site_aniso_U_23
_atom_site_aniso_U_13
_atom_site_aniso_U_12
Cl01 0.02336(13) 0.01168(14) 0.02888(13) 0.00113(7) 0.00437(9) -0.00101(8)
O002 0.0281(3) 0.0075(4) 0.0286(3) -0.0039(3) 0.0065(3) -0.0047(3)
O003 0.0353(5) 0.0068(4) 0.0431(5) -0.0021(3) 0.0153(4) -0.0004(3)
O004 0.0214(4) 0.0148(4) 0.0331(4) -0.0084(3) 0.0031(3) -0.0028(3)
N005 0.0175(3) 0.0075(4) 0.0272(4) 0.0016(3) 0.0035(3) 0.0000(3)
C006 0.0173(5) 0.0091(5) 0.0304(4) 0.0007(4) 0.0043(4) -0.0003(3)
C007 0.0261(4) 0.0052(4) 0.0277(5) 0.0038(3) 0.0059(3) 0.0011(3)
C008 0.0283(4) 0.0133(5) 0.0325(5) 0.0005(3) 0.0099(4) -0.0033(4)
C009 0.0205(5) 0.0063(4) 0.0264(4) 0.0036(3) 0.0038(4) 0.0015(3)
C00A 0.0163(4) 0.0043(4) 0.0240(4) 0.0018(3) 0.0019(3) -0.0004(3)
C00B 0.0219(4) 0.0226(6) 0.0457(6) 0.0167(4) 0.0103(4) 0.0099(4)

loop_
_atom_type_symbol
_atom_type_description
_atom_type_scat_dispersion_real
_atom_type_scat_dispersion_imag
_atom_type_scat_source
C C 0.0033 0.0016 'International Tables Vol C Tables 4.2.6.8 and 6.1.1.4'
H H 0.0000 0.0000 'International Tables Vol C Tables 4.2.6.8 and 6.1.1.4'
N N 0.0061 0.0033 'International Tables Vol C Tables 4.2.6.8 and 6.1.1.4'
O O 0.0106 0.0060 'International Tables Vol C Tables 4.2.6.8 and 6.1.1.4'
Cl Cl 0.1484 0.1585 'International Tables Vol C Tables 4.2.6.8 and 6.1.1.4'

loop_
_geom_angle_atom_site_label_1
_geom_angle_atom_site_label_2
_geom_angle_atom_site_label_3
_geom_angle
C006 O002 C007 110.80(8)
C008 O004 H004 109.5
H00A N005 H00B 109.5
H00A N005 H00C 109.5
H00B N005 H00C 109.5
C00A N005 H00A 109.5
C00A N005 H00B 109.5
C00A N005 H00C 109.5
O002 C006 C00A 109.98(9)
O003 C006 O002 123.26(12)
O003 C006 C00A 126.76(13)
O002 C007 H007 109.3
O002 C007 C008 108.25(8)
O002 C007 C009 105.55(8)
C008 C007 H007 109.3
C008 C007 C009 114.84(9)
C009 C007 H007 109.3
O004 C008 C007 111.36(9)
O004 C008 H00D 109.4
O004 C008 H00E 109.4
C007 C008 H00D 109.4
C007 C008 H00E 109.4
H00D C008 H00E 108.0
C007 C009 H009 109.9
C00A C009 C007 101.02(8)
C00A C009 H009 109.9
C00B C009 C007 111.37(9)
C00B C009 H009 109.9
C00B C009 C00A 114.37(8)
N005 C00A C006 110.33(8)
N005 C00A C009 116.32(8)
N005 C00A H00F 108.5
C006 C00A C009 104.34(8)
C006 C00A H00F 108.5
C009 C00A H00F 108.5
C009 C00B H00G 109.5
C009 C00B H00H 109.5
C009 C00B H00I 109.5
H00G C00B H00H 109.5
H00G C00B H00I 109.5
H00H C00B H00I 109.5

loop_
_geom_bond_atom_site_label_1
_geom_bond_atom_site_label_2
_geom_bond_distance
O002 C006 1.3374(15)
O002 C007 1.4752(13)
O003 C006 1.2100(13)
O004 H004 0.8200
O004 C008 1.4297(15)
N005 H00A 0.8900
N005 H00B 0.8900
N005 H00C 0.8900
N005 C00A 1.4831(13)
C006 C00A 1.5161(15)
C007 H007 0.9800
C007 C008 1.5102(15)
C007 C009 1.5434(14)
C008 H00D 0.9700
C008 H00E 0.9700
C009 H009 0.9800
C009 C00A 1.5405(13)
C009 C00B 1.5329(15)
C00A H00F 0.9800
C00B H00G 0.9600
C00B H00H 0.9600
C00B H00I 0.9600
